data_2243985
loop_
_publ_author_name
'Pavlishchuk, Anna V.'
'Vasylenko, Inna V.'
'Zeller, Matthias'
'Addison, Anthony W.'

_publ_section_title
;
 Crystal structure of a Tb^III^--Cu^II^ glycinehydroxamate
 15-metallacrown-5 sulfate complex
;
_journal_coeditor_code YY2004
_journal_issue 12
_journal_name_full 'Acta Crystallographica Section E'
_journal_page_first 1197
_journal_page_last 1202
_journal_paper_doi 10.1107/S2056989021011907
_journal_volume 77
_journal_year 2021
_chemical_formula_iupac '[Tb Cu5 (C2 H4 N2 O2)5 (S O4) (H2 O)6.5]2 (S O4), 6H2 O'
_chemical_formula_moiety '2(C10 H33 Cu5 N10 O20.50 S Tb +), O4 S 2-, 6(H2 O)'
_chemical_formula_sum 'C20 H78 Cu10 N20 O51 S3 Tb2'
_chemical_formula_weight 2464.44
_chemical_name_systematic
'Bis[hexaaquahemiaquapentakis(\m~3~-glycinehydroxamato)sulfatopentacopper(II)terbium(III)] sulfate hexahydrate'
_space_group_crystal_system triclinic
_space_group_IT_number 2
_space_group_name_Hall '-P 1'
_space_group_name_H-M_alt 'P -1'
_atom_sites_solution_hydrogens mixed
_atom_sites_solution_primary direct
_atom_sites_solution_secondary difmap
_audit_creation_method SHELXL-2018/3
_cell_angle_alpha 99.6716(13)
_cell_angle_beta 91.3031(12)
_cell_angle_gamma 105.3123(12)
_cell_formula_units_Z 1
_cell_length_a 9.6370(4)
_cell_length_b 11.5888(5)
_cell_length_c 16.2367(6)
_cell_measurement_reflns_used 9965
_cell_measurement_temperature 150(2)
_cell_measurement_theta_max 79.9275
_cell_measurement_theta_min 4.0210
_cell_volume 1719.81(12)
_computing_cell_refinement
;
SAINT (Bruker, 2018)
;
_computing_data_collection
;
APEX3 (Bruker, 2018)
;
_computing_data_reduction
;
SAINT (Bruker, 2018)
;
_computing_publication_material
;
publCIF (Westrip, 2010)
;
_computing_structure_refinement
;
<i>SHELXL2018/3</i> (Sheldrick, 2015),
<i>shelXle</i>  (H\"ubschle <i>et al.</i>,  2011)
;
_computing_structure_solution
;
SHELXS97 (Sheldrick, 2008)
;
_diffrn_ambient_temperature 150(2)
_diffrn_detector_area_resol_mean 7.4074
_diffrn_measured_fraction_theta_full 0.985
_diffrn_measured_fraction_theta_max 0.933
_diffrn_measurement_device_type
;
Bruker AXS D8 Quest CMOS diffractometer with PhotonII charge-integrating pixel
array detector (CPAD)
;
_diffrn_measurement_method 'omega and phi scans'
_diffrn_radiation_monochromator 'laterally graded multilayer (Goebel) mirror'
_diffrn_radiation_type CuK\a
_diffrn_radiation_wavelength 1.54178
_diffrn_reflns_av_R_equivalents 0.0498
_diffrn_reflns_av_unetI/netI 0.0617
_diffrn_reflns_limit_h_max 12
_diffrn_reflns_limit_h_min -12
_diffrn_reflns_limit_k_max 14
_diffrn_reflns_limit_k_min -14
_diffrn_reflns_limit_l_max 15
_diffrn_reflns_limit_l_min -19
_diffrn_reflns_number 16278
_diffrn_reflns_theta_full 67.679
_diffrn_reflns_theta_max 80.280
_diffrn_reflns_theta_min 2.768
_diffrn_source 'I-mu-S microsource X-ray tube'
_diffrn_source_current '1.0 mA'
_diffrn_source_voltage '50 kV'
_exptl_absorpt_coefficient_mu 15.108
_exptl_absorpt_correction_T_max 0.7543
_exptl_absorpt_correction_T_min 0.4537
_exptl_absorpt_correction_type multi-scan
_exptl_absorpt_process_details
;
(SADABS; Krause <i>et al.</i>,  2015
;
_exptl_crystal_colour blue
_exptl_crystal_density_diffrn 2.380
_exptl_crystal_description plate
_exptl_crystal_F_000 1214
_exptl_crystal_size_max 0.200
_exptl_crystal_size_mid 0.200
_exptl_crystal_size_min 0.080
_refine_diff_density_max 1.590
_refine_diff_density_min -1.342
_refine_ls_extinction_method none
_refine_ls_goodness_of_fit_ref 1.098
_refine_ls_hydrogen_treatment mixed
_refine_ls_matrix_type full
_refine_ls_number_parameters 562
_refine_ls_number_reflns 7029
_refine_ls_number_restraints 22
_refine_ls_restrained_S_all 1.097
_refine_ls_R_factor_all 0.0414
_refine_ls_R_factor_gt 0.0406
_refine_ls_shift/su_max 0.000
_refine_ls_shift/su_mean 0.000
_refine_ls_structure_factor_coef Fsqd
_refine_ls_weighting_details 'w=1/[\s^2^(Fo^2^)+(0.0656P)^2^+1.8351P] where P=(Fo^2^+2Fc^2^)/3'
_refine_ls_weighting_scheme calc
_refine_ls_wR_factor_gt 0.1167
_refine_ls_wR_factor_ref 0.1175
_reflns_number_gt 6786
_reflns_number_total 7029
_reflns_threshold_expression 'I > 2\s(I)'
_cod_data_source_file yy2004sup1.cif
_cod_data_source_block I
_cod_original_cell_volume 1719.80(12)
_cod_database_code 2243985
_shelx_space_group_comment
;
The symmetry employed for this shelxl refinement is uniquely defined
by the following loop, which should always be used as a source of
symmetry information in preference to the above space-group names.
They are only intended as comments.
;
_shelx_estimated_absorpt_t_min 0.152
_shelx_estimated_absorpt_t_max 0.378

loop_
_space_group_symop_operation_xyz
'x, y, z'
'-x, -y, -z'

loop_
_atom_site_type_symbol
_atom_site_label
_atom_site_fract_x
_atom_site_fract_y
_atom_site_fract_z
_atom_site_U_iso_or_equiv
_atom_site_adp_type
_atom_site_calc_flag
_atom_site_occupancy
_atom_site_disorder_assembly
_atom_site_disorder_group
C C1 0.4433(5) 0.2625(4) 0.5042(3) 0.0167(8) Uani d 1 . .
C C2 0.3610(5) 0.2938(4) 0.5788(3) 0.0195(9) Uani d 1 . .
H H2C 0.320220 0.220082 0.602893 0.023 Uiso calc 1 . .
H H2D 0.427084 0.354919 0.622292 0.023 Uiso calc 1 . .
C C3 0.6783(5) 0.0423(4) 0.2493(3) 0.0158(8) Uani d 1 . .
C C4 0.6931(6) -0.0360(5) 0.3110(3) 0.0235(10) Uani d 1 . .
H H4C 0.794720 -0.038433 0.316648 0.028 Uiso calc 1 . .
H H4D 0.632740 -0.119964 0.290399 0.028 Uiso calc 1 . .
C C5 0.7890(5) 0.3483(4) 0.0317(3) 0.0175(9) Uani d 1 . .
C C6 0.8858(5) 0.2707(4) -0.0019(3) 0.0221(10) Uani d 1 . .
H H6C 0.874472 0.253424 -0.063895 0.027 Uiso calc 1 . .
H H6D 0.987712 0.315424 0.015213 0.027 Uiso calc 1 . .
C C7 0.5254(5) 0.6985(4) 0.1304(3) 0.0159(8) Uani d 1 . .
C C8 0.6022(5) 0.7507(4) 0.0594(3) 0.0179(9) Uani d 1 . .
H H8C 0.532673 0.736705 0.010561 0.022 Uiso calc 1 . .
H H8D 0.643978 0.839491 0.076935 0.022 Uiso calc 1 . .
C C9 0.2149(5) 0.5808(4) 0.3895(3) 0.0163(9) Uani d 1 . .
C C10 0.1644(5) 0.6898(4) 0.3802(3) 0.0222(10) Uani d 1 . .
H H10C 0.058903 0.664428 0.366493 0.027 Uiso calc 1 . .
H H10D 0.184336 0.748022 0.434014 0.027 Uiso calc 1 . .
Cu Cu1 0.57451(7) 0.15475(6) 0.38923(4) 0.01792(16) Uani d 1 . .
Cu Cu2 0.71639(7) 0.16393(6) 0.12404(4) 0.01884(16) Uani d 1 . .
Cu Cu3 0.68477(7) 0.53540(6) 0.08031(4) 0.01553(15) Uani d 1 . .
Cu Cu4 0.34975(7) 0.64627(6) 0.24858(4) 0.01548(15) Uani d 1 . .
Cu Cu5 0.28203(7) 0.39948(6) 0.44370(4) 0.01615(15) Uani d 1 . .
Tb Tb1 0.48345(2) 0.35681(2) 0.24306(2) 0.01322(9) Uani d 1 . .
N N1 0.4245(4) 0.3141(3) 0.4416(2) 0.0171(7) Uani d 1 . .
N N2 0.2431(4) 0.3430(4) 0.5530(2) 0.0195(8) Uani d 1 . .
H H2A 0.236548 0.406266 0.592889 0.023 Uiso calc 1 . .
H H2B 0.157731 0.284301 0.547628 0.023 Uiso calc 1 . .
N N3 0.6105(4) 0.1242(3) 0.2732(2) 0.0178(7) Uani d 1 . .
N N4 0.6482(5) 0.0108(4) 0.3943(3) 0.0215(8) Uani d 1 . .
H H4A 0.724750 0.031948 0.432837 0.026 Uiso calc 1 . .
H H4B 0.577960 -0.048780 0.410697 0.026 Uiso calc 1 . .
N N5 0.7027(4) 0.3075(3) 0.0865(2) 0.0166(7) Uani d 1 . .
N N6 0.8492(4) 0.1541(3) 0.0304(2) 0.0171(7) Uani d 1 . .
H H6A 0.931299 0.139490 0.049586 0.021 Uiso calc 1 . .
H H6B 0.805401 0.091646 -0.011692 0.021 Uiso calc 1 . .
N N7 0.5575(4) 0.6039(3) 0.1480(2) 0.0172(7) Uani d 1 . .
N N8 0.7190(4) 0.6918(3) 0.0356(2) 0.0159(7) Uani d 1 . .
H H8A 0.805912 0.742721 0.057077 0.019 Uiso calc 1 . .
H H8B 0.720395 0.676114 -0.021109 0.019 Uiso calc 1 . .
N N9 0.2929(4) 0.5471(3) 0.3302(2) 0.0173(7) Uani d 1 . .
N N10 0.2378(4) 0.7509(4) 0.3133(3) 0.0226(8) Uani d 1 . .
H H10A 0.298699 0.824200 0.336523 0.027 Uiso calc 1 . .
H H10B 0.171092 0.763954 0.278010 0.027 Uiso calc 1 . .
O O1 0.5000(3) 0.2882(3) 0.37163(19) 0.0166(6) Uani d 1 . .
O O2 0.5244(4) 0.1896(3) 0.5060(2) 0.0196(6) Uani d 1 . .
O O3 0.6029(4) 0.1998(3) 0.2163(2) 0.0199(7) Uani d 1 . .
O O4 0.7336(4) 0.0300(3) 0.1769(2) 0.0196(7) Uani d 1 . .
O O5 0.6158(3) 0.3809(3) 0.11866(19) 0.0157(6) Uani d 1 . .
O O6 0.7979(4) 0.4510(3) 0.0074(2) 0.0189(6) Uani d 1 . .
O O7 0.4861(3) 0.5537(3) 0.2123(2) 0.0166(6) Uani d 1 . .
O O8 0.4330(3) 0.7478(3) 0.1689(2) 0.0193(6) Uani d 1 . .
O O9 0.3463(3) 0.4493(3) 0.3393(2) 0.0170(6) Uani d 1 . .
O O10 0.1827(4) 0.5265(3) 0.4519(2) 0.0195(7) Uani d 1 . .
O O11 0.2853(4) 0.1696(3) 0.2229(2) 0.0238(7) Uani d 1 . .
O O12 0.2734(4) 0.3216(3) 0.1464(2) 0.0205(7) Uani d 1 . .
O O13 0.1448(4) 0.1123(3) 0.0876(2) 0.0253(7) Uani d 1 . .
O O14 0.0575(4) 0.2189(4) 0.2058(2) 0.0311(8) Uani d 1 . .
O O15 0.7222(3) 0.4609(3) 0.3006(2) 0.0184(6) Uani d 1 . .
H H15A 0.767(6) 0.430(5) 0.331(3) 0.028 Uiso d 1 . .
H H15B 0.782(5) 0.495(5) 0.269(3) 0.028 Uiso d 1 . .
O O16 0.8851(4) 0.5789(3) 0.1920(2) 0.0254(7) Uani d 1 . .
H H16A 0.960(5) 0.557(6) 0.184(4) 0.038 Uiso d 1 . .
H H16B 0.917(7) 0.653(2) 0.213(4) 0.038 Uiso d 1 . .
O O17 0.1408(4) 0.5205(3) 0.1525(2) 0.0220(7) Uani d 1 . .
H H17A 0.163(7) 0.457(4) 0.156(4) 0.033 Uiso d 1 . .
H H17B 0.155(7) 0.528(6) 0.1031(18) 0.033 Uiso d 1 . .
O O18 0.0716(4) 0.2521(3) 0.3767(2) 0.0241(7) Uani d 1 . .
H H18A 0.043(7) 0.185(3) 0.393(4) 0.036 Uiso d 1 . .
H H18B 0.070(7) 0.236(6) 0.3246(13) 0.036 Uiso d 1 . .
O O19 0.5200(11) 0.0381(11) 0.0275(6) 0.047(2) Uani d 0.5 A -1
H H19A 0.472(19) -0.003(15) 0.060(9) 0.071 Uiso d 0.5 B -1
H H19B 0.55(2) 0.02(2) -0.021(6) 0.071 Uiso d 0.5 C -1
O O20 0.3102(4) 0.0221(3) 0.3519(3) 0.0283(8) Uani d 1 . .
H H20A 0.236(5) 0.022(7) 0.377(4) 0.043 Uiso d 1 . .
H H20B 0.291(8) 0.063(6) 0.318(4) 0.043 Uiso d 1 . .
O O21 0.8274(4) 0.3337(4) 0.3966(2) 0.0308(8) Uani d 1 . .
H H21A 0.909(4) 0.320(7) 0.392(5) 0.046 Uiso d 1 . .
H H21B 0.841(8) 0.380(6) 0.443(3) 0.046 Uiso d 1 . .
O O22 0.9749(5) 0.8150(4) 0.2711(3) 0.0361(9) Uani d 1 . .
H H22A 0.972(9) 0.855(7) 0.319(2) 0.054 Uiso d 1 . .
H H22B 0.980(9) 0.857(6) 0.234(4) 0.054 Uiso d 1 . .
O O23 0.9394(4) 0.9116(3) 0.1345(2) 0.0243(7) Uani d 1 . .
H H23A 0.876(4) 0.947(5) 0.150(4) 0.036 Uiso d 1 . .
H H23B 1.011(4) 0.968(4) 0.126(4) 0.036 Uiso d 1 . .
O O24 0.3431(7) 0.9430(4) 0.1264(3) 0.0523(14) Uani d 1 . .
H H24A 0.328(11) 0.998(6) 0.163(4) 0.079 Uiso d 1 . .
H H24B 0.368(10) 0.893(6) 0.152(4) 0.079 Uiso d 1 . .
O O25 0.1618(8) 0.0365(9) 0.4920(5) 0.0357(19) Uani d 0.5 D -1
O O26 -0.0300(9) -0.0158(7) 0.5820(5) 0.0339(17) Uani d 0.5 D -1
O O27 -0.0484(9) 0.1032(7) 0.4781(5) 0.0333(17) Uani d 0.5 D -1
O O28 -0.0592(9) -0.1078(7) 0.4360(5) 0.0346(17) Uani d 0.5 D -1
S S1 0.18461(12) 0.20240(10) 0.16476(7) 0.0195(2) Uani d 1 . .
S S2 0.000000 0.000000 0.500000 0.0199(3) Uani d 1 . .

loop_
_atom_site_aniso_label
_atom_site_aniso_U_11
_atom_site_aniso_U_22
_atom_site_aniso_U_33
_atom_site_aniso_U_12
_atom_site_aniso_U_13
_atom_site_aniso_U_23
C1 0.0163(19) 0.0162(19) 0.019(2) 0.0070(16) 0.0042(17) 0.0016(17)
C2 0.024(2) 0.025(2) 0.016(2) 0.0143(18) 0.0049(17) 0.0080(18)
C3 0.0152(19) 0.0150(19) 0.019(2) 0.0092(16) 0.0030(16) 0.0011(17)
C4 0.034(3) 0.024(2) 0.019(2) 0.020(2) 0.0063(19) 0.0025(19)
C5 0.018(2) 0.019(2) 0.016(2) 0.0074(17) 0.0045(17) 0.0023(17)
C6 0.025(2) 0.018(2) 0.025(2) 0.0068(18) 0.0113(19) 0.0018(18)
C7 0.0150(19) 0.0126(19) 0.019(2) 0.0023(15) 0.0009(16) 0.0027(17)
C8 0.018(2) 0.017(2) 0.021(2) 0.0078(16) 0.0038(17) 0.0055(17)
C9 0.018(2) 0.0165(19) 0.017(2) 0.0114(16) 0.0011(16) -0.0027(17)
C10 0.029(2) 0.024(2) 0.022(2) 0.0194(19) 0.0081(19) 0.0066(19)
Cu1 0.0252(3) 0.0179(3) 0.0165(3) 0.0146(3) 0.0054(3) 0.0048(3)
Cu2 0.0252(3) 0.0152(3) 0.0212(4) 0.0122(3) 0.0111(3) 0.0051(3)
Cu3 0.0188(3) 0.0136(3) 0.0167(3) 0.0074(2) 0.0067(2) 0.0039(2)
Cu4 0.0173(3) 0.0138(3) 0.0189(3) 0.0090(2) 0.0052(2) 0.0045(2)
Cu5 0.0188(3) 0.0174(3) 0.0169(3) 0.0111(3) 0.0069(2) 0.0053(3)
Tb1 0.01436(14) 0.01192(14) 0.01535(15) 0.00683(10) 0.00396(10) 0.00235(10)
N1 0.0233(18) 0.0181(17) 0.0138(18) 0.0112(15) 0.0065(14) 0.0044(14)
N2 0.0220(19) 0.0194(18) 0.020(2) 0.0106(15) 0.0073(15) 0.0036(15)
N3 0.0234(19) 0.0150(17) 0.0201(19) 0.0111(15) 0.0070(15) 0.0071(15)
N4 0.029(2) 0.0223(19) 0.020(2) 0.0157(16) 0.0087(16) 0.0072(16)
N5 0.0159(17) 0.0179(17) 0.0169(18) 0.0087(14) 0.0056(14) -0.0016(15)
N6 0.0171(17) 0.0183(18) 0.0193(19) 0.0092(14) 0.0060(14) 0.0053(15)
N7 0.0192(18) 0.0170(17) 0.0174(18) 0.0075(14) 0.0036(15) 0.0043(15)
N8 0.0212(18) 0.0104(15) 0.0183(18) 0.0060(14) 0.0061(14) 0.0057(14)
N9 0.0202(18) 0.0166(17) 0.0185(19) 0.0108(14) 0.0029(15) 0.0032(15)
N10 0.0212(19) 0.0169(18) 0.034(2) 0.0125(15) 0.0102(17) 0.0039(17)
O1 0.0207(15) 0.0205(15) 0.0148(15) 0.0141(12) 0.0090(12) 0.0057(12)
O2 0.0277(17) 0.0195(15) 0.0172(16) 0.0146(13) 0.0065(13) 0.0050(13)
O3 0.0307(17) 0.0187(15) 0.0182(16) 0.0155(13) 0.0121(13) 0.0095(13)
O4 0.0251(16) 0.0183(15) 0.0197(16) 0.0123(13) 0.0084(13) 0.0041(13)
O5 0.0193(14) 0.0119(13) 0.0197(16) 0.0103(11) 0.0064(12) 0.0031(12)
O6 0.0271(17) 0.0166(14) 0.0172(16) 0.0107(13) 0.0104(13) 0.0053(12)
O7 0.0180(14) 0.0154(14) 0.0205(16) 0.0086(12) 0.0114(12) 0.0067(12)
O8 0.0201(15) 0.0193(15) 0.0238(17) 0.0120(12) 0.0072(13) 0.0070(13)
O9 0.0204(15) 0.0178(15) 0.0210(16) 0.0168(12) 0.0109(12) 0.0065(13)
O10 0.0280(17) 0.0209(15) 0.0172(16) 0.0160(13) 0.0094(13) 0.0081(13)
O11 0.0247(17) 0.0219(16) 0.0246(18) 0.0061(13) -0.0008(14) 0.0042(14)
O12 0.0253(16) 0.0174(15) 0.0180(16) 0.0028(13) 0.0002(13) 0.0058(13)
O13 0.0280(17) 0.0206(16) 0.0241(18) 0.0028(14) 0.0013(14) 0.0010(14)
O14 0.0210(17) 0.043(2) 0.0267(19) 0.0086(16) 0.0047(14) -0.0019(16)
O15 0.0178(15) 0.0222(16) 0.0167(16) 0.0076(12) 0.0016(12) 0.0041(13)
O16 0.0190(16) 0.0268(17) 0.0287(19) 0.0047(14) 0.0044(14) 0.0029(15)
O17 0.0281(17) 0.0224(16) 0.0183(16) 0.0111(14) 0.0040(14) 0.0043(14)
O18 0.0261(17) 0.0227(17) 0.0236(18) 0.0066(14) 0.0045(14) 0.0040(14)
O19 0.038(5) 0.064(6) 0.026(4) -0.007(4) -0.001(4) 0.005(4)
O20 0.0309(19) 0.0200(17) 0.035(2) 0.0066(15) 0.0100(16) 0.0063(15)
O21 0.0287(19) 0.044(2) 0.0241(19) 0.0232(17) 0.0003(15) -0.0036(16)
O22 0.047(2) 0.036(2) 0.032(2) 0.0236(19) -0.0020(19) 0.0038(17)
O23 0.0215(16) 0.0173(15) 0.035(2) 0.0072(13) 0.0068(15) 0.0026(14)
O24 0.090(4) 0.039(2) 0.037(2) 0.043(3) -0.015(2) -0.008(2)
O25 0.023(4) 0.058(5) 0.034(4) 0.014(4) 0.007(3) 0.022(4)
O26 0.042(4) 0.034(4) 0.025(4) 0.011(3) 0.007(3) 0.002(3)
O27 0.038(4) 0.030(4) 0.041(5) 0.018(3) 0.007(3) 0.018(3)
O28 0.044(5) 0.026(4) 0.033(4) 0.009(3) 0.004(3) 0.003(3)
S1 0.0186(5) 0.0195(5) 0.0200(5) 0.0044(4) 0.0019(4) 0.0037(4)
S2 0.0189(7) 0.0180(7) 0.0235(8) 0.0071(6) -0.0005(6) 0.0026(6)

loop_
_atom_type_symbol
_atom_type_description
_atom_type_scat_dispersion_real
_atom_type_scat_dispersion_imag
_atom_type_scat_source
C C 0.0181 0.0091 'International Tables Vol C Tables 4.2.6.8 and 6.1.1.4'
H H 0.0000 0.0000 'International Tables Vol C Tables 4.2.6.8 and 6.1.1.4'
N N 0.0311 0.0180 'International Tables Vol C Tables 4.2.6.8 and 6.1.1.4'
O O 0.0492 0.0322 'International Tables Vol C Tables 4.2.6.8 and 6.1.1.4'
Cu Cu -1.9646 0.5888 'International Tables Vol C Tables 4.2.6.8 and 6.1.1.4'
Tb Tb -9.1472 9.1891 'International Tables Vol C Tables 4.2.6.8 and 6.1.1.4'
S S 0.3331 0.5567 'International Tables Vol C Tables 4.2.6.8 and 6.1.1.4'

loop_
_geom_angle_atom_site_label_1
_geom_angle_atom_site_label_2
_geom_angle_atom_site_label_3
_geom_angle_site_symmetry_1
_geom_angle_site_symmetry_3
_geom_angle
_geom_angle_publ_flag
N1 C1 O2 . . 125.3(4) ?
N1 C1 C2 . . 114.2(4) ?
O2 C1 C2 . . 120.5(4) ?
N2 C2 C1 . . 110.0(4) ?
N2 C2 H2C . . 109.7 ?
C1 C2 H2C . . 109.7 ?
N2 C2 H2D . . 109.7 ?
C1 C2 H2D . . 109.7 ?
H2C C2 H2D . . 108.2 ?
N3 C3 O4 . . 123.0(4) ?
N3 C3 C4 . . 115.9(4) ?
O4 C3 C4 . . 121.1(4) ?
C3 C4 N4 . . 111.1(4) ?
C3 C4 H4C . . 109.4 ?
N4 C4 H4C . . 109.4 ?
C3 C4 H4D . . 109.4 ?
N4 C4 H4D . . 109.4 ?
H4C C4 H4D . . 108.0 ?
N5 C5 O6 . . 123.7(4) ?
N5 C5 C6 . . 116.0(4) ?
O6 C5 C6 . . 120.3(4) ?
N6 C6 C5 . . 110.5(4) ?
N6 C6 H6C . . 109.5 ?
C5 C6 H6C . . 109.5 ?
N6 C6 H6D . . 109.5 ?
C5 C6 H6D . . 109.5 ?
H6C C6 H6D . . 108.1 ?
N7 C7 O8 . . 124.1(4) ?
N7 C7 C8 . . 115.5(4) ?
O8 C7 C8 . . 120.4(4) ?
N8 C8 C7 . . 109.8(4) ?
N8 C8 H8C . . 109.7 ?
C7 C8 H8C . . 109.7 ?
N8 C8 H8D . . 109.7 ?
C7 C8 H8D . . 109.7 ?
H8C C8 H8D . . 108.2 ?
O10 C9 N9 . . 123.8(4) ?
O10 C9 C10 . . 121.2(4) ?
N9 C9 C10 . . 115.0(4) ?
N10 C10 C9 . . 111.3(4) ?
N10 C10 H10C . . 109.4 ?
C9 C10 H10C . . 109.4 ?
N10 C10 H10D . . 109.4 ?
C9 C10 H10D . . 109.4 ?
H10C C10 H10D . . 108.0 ?
N3 Cu1 O1 . . 90.36(14) ?
N3 Cu1 O2 . . 175.68(15) ?
O1 Cu1 O2 . . 86.12(13) ?
N3 Cu1 N4 . . 83.85(16) ?
O1 Cu1 N4 . . 173.91(15) ?
O2 Cu1 N4 . . 99.57(15) ?
N3 Cu1 O20 . . 89.10(15) ?
O1 Cu1 O20 . . 85.07(13) ?
O2 Cu1 O20 . . 88.10(14) ?
N4 Cu1 O20 . . 92.89(15) ?
N3 Cu1 O21 . . 82.42(14) ?
O1 Cu1 O21 . . 80.09(13) ?
O2 Cu1 O21 . . 99.41(13) ?
N4 Cu1 O21 . . 100.98(15) ?
O20 Cu1 O21 . . 162.82(12) ?
N5 Cu2 O3 . . 89.51(15) ?
N5 Cu2 O4 . . 172.53(15) ?
O3 Cu2 O4 . . 84.79(13) ?
N5 Cu2 N6 . . 83.61(16) ?
O3 Cu2 N6 . . 171.24(15) ?
O4 Cu2 N6 . . 101.58(15) ?
N5 Cu2 O19 . . 92.3(3) ?
O3 Cu2 O19 . . 97.4(3) ?
O4 Cu2 O19 . . 93.2(3) ?
N6 Cu2 O19 . . 88.3(3) ?
N7 Cu3 O6 . . 174.11(15) ?
N7 Cu3 O5 . . 91.24(15) ?
O6 Cu3 O5 . . 84.79(13) ?
N7 Cu3 N8 . . 82.67(16) ?
O6 Cu3 N8 . . 100.63(14) ?
O5 Cu3 N8 . . 169.87(14) ?
N7 Cu3 O16 . . 96.61(14) ?
O6 Cu3 O16 . . 87.37(13) ?
O5 Cu3 O16 . . 84.87(13) ?
N8 Cu3 O16 . . 103.81(14) ?
N9 Cu4 O8 . . 172.67(15) ?
N9 Cu4 O7 . . 89.19(15) ?
O8 Cu4 O7 . . 85.34(13) ?
N9 Cu4 N10 . . 83.73(17) ?
O8 Cu4 N10 . . 100.54(16) ?
O7 Cu4 N10 . . 165.82(17) ?
N9 Cu4 O17 . . 90.56(14) ?
O8 Cu4 O17 . . 94.98(13) ?
O7 Cu4 O17 . . 97.53(13) ?
N10 Cu4 O17 . . 94.81(15) ?
N1 Cu5 O9 . . 88.98(14) ?
N1 Cu5 O10 . . 163.89(16) ?
O9 Cu5 O10 . . 85.41(13) ?
N1 Cu5 N2 . . 83.21(16) ?
O9 Cu5 N2 . . 171.78(14) ?
O10 Cu5 N2 . . 101.44(14) ?
N1 Cu5 O18 . . 104.51(15) ?
O9 Cu5 O18 . . 93.14(13) ?
O10 Cu5 O18 . . 90.88(14) ?
N2 Cu5 O18 . . 91.31(15) ?
O9 Tb1 O1 . . 71.67(10) ?
O9 Tb1 O15 . . 100.80(11) ?
O1 Tb1 O15 . . 75.87(11) ?
O9 Tb1 O3 . . 144.63(11) ?
O1 Tb1 O3 . . 73.91(10) ?
O15 Tb1 O3 . . 78.22(11) ?
O9 Tb1 O7 . . 70.65(10) ?
O1 Tb1 O7 . . 131.81(10) ?
O15 Tb1 O7 . . 82.82(11) ?
O3 Tb1 O7 . . 142.47(10) ?
O9 Tb1 O5 . . 143.39(10) ?
O1 Tb1 O5 . . 139.79(10) ?
O15 Tb1 O5 . . 77.50(11) ?
O3 Tb1 O5 . . 71.55(10) ?
O7 Tb1 O5 . . 72.88(10) ?
O9 Tb1 O12 . . 83.74(11) ?
O1 Tb1 O12 . . 129.16(11) ?
O15 Tb1 O12 . . 153.99(11) ?
O3 Tb1 O12 . . 112.70(11) ?
O7 Tb1 O12 . . 74.50(11) ?
O5 Tb1 O12 . . 83.70(11) ?
O9 Tb1 O11 . . 88.43(11) ?
O1 Tb1 O11 . . 77.71(11) ?
O15 Tb1 O11 . . 147.49(12) ?
O3 Tb1 O11 . . 76.51(12) ?
O7 Tb1 O11 . . 129.39(11) ?
O5 Tb1 O11 . . 112.83(11) ?
O12 Tb1 O11 . . 57.34(11) ?
O9 Tb1 S1 . . 83.26(8) ?
O1 Tb1 S1 . . 102.84(8) ?
O15 Tb1 S1 . . 174.96(8) ?
O3 Tb1 S1 . . 96.74(9) ?
O7 Tb1 S1 . . 101.43(8) ?
O5 Tb1 S1 . . 101.06(8) ?
O12 Tb1 S1 . . 28.74(8) ?
O11 Tb1 S1 . . 28.77(8) ?
C1 N1 O1 . . 115.9(3) ?
C1 N1 Cu5 . . 119.5(3) ?
O1 N1 Cu5 . . 124.1(3) ?
C2 N2 Cu5 . . 109.8(3) ?
C2 N2 H2A . . 109.7 ?
Cu5 N2 H2A . . 109.7 ?
C2 N2 H2B . . 109.7 ?
Cu5 N2 H2B . . 109.7 ?
H2A N2 H2B . . 108.2 ?
C3 N3 O3 . . 115.1(4) ?
C3 N3 Cu1 . . 117.5(3) ?
O3 N3 Cu1 . . 125.5(3) ?
C4 N4 Cu1 . . 110.6(3) ?
C4 N4 H4A . . 109.5 ?
Cu1 N4 H4A . . 109.5 ?
C4 N4 H4B . . 109.5 ?
Cu1 N4 H4B . . 109.5 ?
H4A N4 H4B . . 108.1 ?
C5 N5 O5 . . 115.7(4) ?
C5 N5 Cu2 . . 118.6(3) ?
O5 N5 Cu2 . . 125.5(3) ?
C6 N6 Cu2 . . 109.6(3) ?
C6 N6 H6A . . 109.7 ?
Cu2 N6 H6A . . 109.7 ?
C6 N6 H6B . . 109.7 ?
Cu2 N6 H6B . . 109.7 ?
H6A N6 H6B . . 108.2 ?
C7 N7 O7 . . 116.2(4) ?
C7 N7 Cu3 . . 119.0(3) ?
O7 N7 Cu3 . . 124.6(3) ?
C8 N8 Cu3 . . 109.7(3) ?
C8 N8 H8A . . 109.7 ?
Cu3 N8 H8A . . 109.7 ?
C8 N8 H8B . . 109.7 ?
Cu3 N8 H8B . . 109.7 ?
H8A N8 H8B . . 108.2 ?
C9 N9 O9 . . 116.1(4) ?
C9 N9 Cu4 . . 119.1(3) ?
O9 N9 Cu4 . . 124.1(3) ?
C10 N10 Cu4 . . 109.9(3) ?
C10 N10 H10A . . 109.7 ?
Cu4 N10 H10A . . 109.7 ?
C10 N10 H10B . . 109.7 ?
Cu4 N10 H10B . . 109.7 ?
H10A N10 H10B . . 108.2 ?
N1 O1 Cu1 . . 106.2(2) ?
N1 O1 Tb1 . . 125.6(2) ?
Cu1 O1 Tb1 . . 126.24(14) ?
C1 O2 Cu1 . . 104.0(3) ?
N3 O3 Cu2 . . 108.6(2) ?
N3 O3 Tb1 . . 122.4(2) ?
Cu2 O3 Tb1 . . 128.77(15) ?
C3 O4 Cu2 . . 107.7(3) ?
N5 O5 Cu3 . . 107.1(2) ?
N5 O5 Tb1 . . 124.1(2) ?
Cu3 O5 Tb1 . . 123.88(13) ?
C5 O6 Cu3 . . 107.0(3) ?
N7 O7 Cu4 . . 107.2(2) ?
N7 O7 Tb1 . . 124.7(2) ?
Cu4 O7 Tb1 . . 125.89(14) ?
C7 O8 Cu4 . . 106.9(3) ?
N9 O9 Cu5 . . 107.2(2) ?
N9 O9 Tb1 . . 126.2(2) ?
Cu5 O9 Tb1 . . 126.55(14) ?
C9 O10 Cu5 . . 107.4(3) ?
S1 O11 Tb1 . . 99.41(17) ?
S1 O12 Tb1 . . 100.02(16) ?
Tb1 O15 H15A . . 121(4) ?
Tb1 O15 H15B . . 118(4) ?
H15A O15 H15B . . 107(6) ?
Cu3 O16 H16A . . 122(5) ?
Cu3 O16 H16B . . 114(5) ?
H16A O16 H16B . . 102(7) ?
Cu4 O17 H17A . . 92(5) ?
Cu4 O17 H17B . . 111(5) ?
H17A O17 H17B . . 103(6) ?
Cu5 O18 H18A . . 120(5) ?
Cu5 O18 H18B . . 115(5) ?
H18A O18 H18B . . 107(7) ?
Cu2 O19 H19A . . 99(10) ?
Cu2 O19 H19B . . 113(10) ?
H19A O19 H19B . . 135(10) ?
Cu1 O20 H20A . . 131(5) ?
Cu1 O20 H20B . . 95(5) ?
H20A O20 H20B . . 93(7) ?
Cu1 O21 H21A . . 124(5) ?
Cu1 O21 H21B . . 110(5) ?
H21A O21 H21B . . 101(7) ?
H22A O22 H22B . . 113(8) ?
H23A O23 H23B . . 105(3) ?
H24A O24 H24B . . 108(3) ?
O14 S1 O13 . . 110.9(2) ?
O14 S1 O11 . . 111.0(2) ?
O13 S1 O11 . . 111.6(2) ?
O14 S1 O12 . . 110.1(2) ?
O13 S1 O12 . . 110.3(2) ?
O11 S1 O12 . . 102.68(19) ?
O14 S1 Tb1 . . 118.92(16) ?
O13 S1 Tb1 . . 130.15(15) ?
O11 S1 Tb1 . . 51.82(13) ?
O12 S1 Tb1 . . 51.24(13) ?
O26 S2 O26 2_556 . 180.0 ?
O26 S2 O28 2_556 2_556 114.8(5) ?
O26 S2 O28 . 2_556 65.2(5) ?
O26 S2 O28 2_556 . 65.2(5) ?
O26 S2 O28 . . 114.8(5) ?
O28 S2 O28 2_556 . 180.0(5) ?
O26 S2 O27 2_556 . 68.7(5) ?
O26 S2 O27 . . 111.3(5) ?
O28 S2 O27 2_556 . 70.8(5) ?
O28 S2 O27 . . 109.2(5) ?
O26 S2 O25 2_556 . 69.6(5) ?
O26 S2 O25 . . 110.4(5) ?
O28 S2 O25 2_556 . 73.6(5) ?
O28 S2 O25 . . 106.4(5) ?
O27 S2 O25 . . 104.2(5) ?

loop_
_geom_bond_atom_site_label_1
_geom_bond_atom_site_label_2
_geom_bond_site_symmetry_2
_geom_bond_distance
_geom_bond_publ_flag
C1 N1 . 1.294(6) ?
C1 O2 . 1.298(5) ?
C1 C2 . 1.509(6) ?
C2 N2 . 1.480(6) ?
C2 H2C . 0.9900 ?
C2 H2D . 0.9900 ?
C3 N3 . 1.301(5) ?
C3 O4 . 1.304(6) ?
C3 C4 . 1.488(7) ?
C4 N4 . 1.488(6) ?
C4 H4C . 0.9900 ?
C4 H4D . 0.9900 ?
C5 N5 . 1.295(6) ?
C5 O6 . 1.298(6) ?
C5 C6 . 1.509(6) ?
C6 N6 . 1.491(6) ?
C6 H6C . 0.9900 ?
C6 H6D . 0.9900 ?
C7 N7 . 1.288(6) ?
C7 O8 . 1.298(5) ?
C7 C8 . 1.509(6) ?
C8 N8 . 1.489(5) ?
C8 H8C . 0.9900 ?
C8 H8D . 0.9900 ?
C9 O10 . 1.282(6) ?
C9 N9 . 1.306(6) ?
C9 C10 . 1.498(6) ?
C10 N10 . 1.487(7) ?
C10 H10C . 0.9900 ?
C10 H10D . 0.9900 ?
Cu1 N3 . 1.915(4) yes
Cu1 O1 . 1.928(3) yes
Cu1 O2 . 1.969(3) yes
Cu1 N4 . 1.991(4) yes
Cu1 O20 . 2.601(4) yes
Cu1 O21 . 2.736(4) yes
Cu2 N5 . 1.900(4) yes
Cu2 O3 . 1.928(3) yes
Cu2 O4 . 1.936(3) yes
Cu2 N6 . 2.018(4) yes
Cu2 O19 . 2.409(10) yes
Cu3 N7 . 1.904(4) yes
Cu3 O6 . 1.944(3) yes
Cu3 O5 . 1.949(3) yes
Cu3 N8 . 2.014(4) yes
Cu3 O16 . 2.508(4) yes
Cu4 N9 . 1.894(4) yes
Cu4 O8 . 1.940(3) yes
Cu4 O7 . 1.947(3) yes
Cu4 N10 . 2.012(4) yes
Cu4 O17 . 2.481(4) yes
Cu5 N1 . 1.890(4) yes
Cu5 O9 . 1.943(3) yes
Cu5 O10 . 1.946(3) yes
Cu5 N2 . 2.003(4) yes
Cu5 O18 . 2.379(4) yes
Tb1 O9 . 2.370(3) yes
Tb1 O1 . 2.372(3) yes
Tb1 O15 . 2.383(3) yes
Tb1 O3 . 2.386(3) yes
Tb1 O7 . 2.411(3) yes
Tb1 O5 . 2.430(3) yes
Tb1 O12 . 2.436(3) yes
Tb1 O11 . 2.451(3) yes
Tb1 S1 . 3.0756(11) ?
N1 O1 . 1.396(5) ?
N2 H2A . 0.9100 ?
N2 H2B . 0.9100 ?
N3 O3 . 1.389(5) ?
N4 H4A . 0.9100 ?
N4 H4B . 0.9100 ?
N5 O5 . 1.395(4) ?
N6 H6A . 0.9100 ?
N6 H6B . 0.9100 ?
N7 O7 . 1.388(5) ?
N8 H8A . 0.9100 ?
N8 H8B . 0.9100 ?
N9 O9 . 1.391(5) ?
N10 H10A . 0.9100 ?
N10 H10B . 0.9100 ?
O11 S1 . 1.500(4) ?
O12 S1 . 1.502(3) ?
O13 S1 . 1.461(3) ?
O14 S1 . 1.448(4) ?
O15 H15A . 0.84(2) ?
O15 H15B . 0.84(2) ?
O16 H16A . 0.84(2) ?
O16 H16B . 0.84(2) ?
O17 H17A . 0.83(2) ?
O17 H17B . 0.83(2) ?
O18 H18A . 0.84(2) ?
O18 H18B . 0.83(2) ?
O19 H19A . 0.84(2) ?
O19 H19B . 0.84(2) ?
O20 H20A . 0.83(2) ?
O20 H20B . 0.83(2) ?
O21 H21A . 0.84(2) ?
O21 H21B . 0.83(2) ?
O22 H22A . 0.84(2) ?
O22 H22B . 0.84(2) ?
O23 H23A . 0.84(2) ?
O23 H23B . 0.85(2) ?
O24 H24A . 0.84(2) ?
O24 H24B . 0.84(2) ?
O25 S2 . 1.519(7) ?
O26 S2 . 1.401(8) ?
O27 S2 . 1.485(7) ?
O28 S2 . 1.458(8) ?

loop_
_geom_hbond_atom_site_label_D
_geom_hbond_atom_site_label_H
_geom_hbond_atom_site_label_A
_geom_hbond_site_symmetry_A
_geom_hbond_distance_DH
_geom_hbond_distance_HA
_geom_hbond_distance_DA
_geom_hbond_angle_DHA
_geom_hbond_publ_flag
O24 H24B O8 . 0.84(2) 2.01(3) 2.807(5) 159(7) yes
O24 H24A O11 1_565 0.84(2) 2.21(3) 3.015(5) 162(7) yes
O23 H23B O13 1_665 0.85(2) 2.02(3) 2.853(5) 166(6) yes
O23 H23A O4 1_565 0.84(2) 1.89(2) 2.734(5) 176(7) yes
O22 H22B O23 . 0.84(2) 1.89(3) 2.701(6) 162(8) yes
O22 H22A O26 2_666 0.84(2) 2.18(4) 2.968(9) 155(8) yes
O22 H22A O28 1_665 0.84(2) 1.92(3) 2.733(9) 161(8) yes
O21 H21B O10 2_666 0.83(2) 1.91(3) 2.728(5) 165(8) yes
O21 H21A O18 1_655 0.84(2) 1.94(3) 2.765(5) 167(7) yes
O20 H20B O11 . 0.83(2) 2.14(3) 2.960(5) 168(7) yes
O20 H20A O26 2_556 0.83(2) 2.09(3) 2.916(9) 170(7) yes
O20 H20A O25 . 0.83(2) 2.02(5) 2.719(9) 142(7) yes
O19 H19B O24 2_665 0.84(2) 2.07(9) 2.866(11) 16E1(2) yes
O19 H19A O24 1_545 0.84(2) 1.72(7) 2.535(12) 16E1(2) yes
O18 H18B O14 . 0.83(2) 1.90(2) 2.732(5) 173(7) yes
O18 H18A O26 2_556 0.84(2) 2.04(3) 2.857(9) 163(7) yes
O18 H18A O27 . 0.84(2) 1.91(4) 2.648(9) 146(6) yes
O17 H17B O6 2_665 0.83(2) 1.90(2) 2.730(5) 176(7) yes
O17 H17A O12 . 0.83(2) 2.10(3) 2.905(5) 163(6) yes
O16 H16B O22 . 0.84(2) 1.89(2) 2.721(6) 173(7) yes
O16 H16A O17 1_655 0.84(2) 1.95(2) 2.784(5) 172(7) yes
O15 H15B O16 . 0.84(2) 1.86(2) 2.692(5) 170(6) yes
O15 H15A O21 . 0.84(2) 1.85(3) 2.668(5) 166(6) yes
N10 H10B O22 1_455 0.91 2.13 2.920(6) 144.5 yes
N10 H10A O20 1_565 0.91 2.24 2.987(5) 139.3 yes
N8 H8B O12 2_665 0.91 2.04 2.937(5) 168.1 yes
N8 H8A O23 . 0.91 2.20 3.031(5) 151.8 yes
N6 H6B O13 2_655 0.91 2.64 3.363(5) 136.8 yes
N6 H6B O24 2_665 0.91 2.24 2.984(6) 139.1 yes
N6 H6A O13 1_655 0.91 2.25 3.158(5) 174.6 yes
N4 H4B O2 2_656 0.91 2.33 3.182(5) 156.3 yes
N4 H4A O27 1_655 0.91 2.18 3.037(9) 155.8 yes
N4 H4A O25 2_656 0.91 2.01 2.789(9) 142.8 yes
N2 H2B O27 . 0.91 2.55 3.418(9) 158.5 yes
N2 H2B O28 2_556 0.91 2.08 2.868(9) 144.3 yes
N2 H2A O15 2_666 0.91 2.07 2.946(5) 162.0 yes

loop_
_geom_torsion_atom_site_label_1
_geom_torsion_atom_site_label_2
_geom_torsion_atom_site_label_3
_geom_torsion_atom_site_label_4
_geom_torsion_site_symmetry_1
_geom_torsion_site_symmetry_2
_geom_torsion_site_symmetry_3
_geom_torsion_site_symmetry_4
_geom_torsion
_geom_torsion_publ_flag
N1 C1 C2 N2 . . . . 18.5(6) ?
O2 C1 C2 N2 . . . . -161.5(4) ?
N3 C3 C4 N4 . . . . -9.9(6) ?
O4 C3 C4 N4 . . . . 168.5(4) ?
N5 C5 C6 N6 . . . . 5.8(6) ?
O6 C5 C6 N6 . . . . -176.2(4) ?
N7 C7 C8 N8 . . . . -10.1(5) ?
O8 C7 C8 N8 . . . . 170.5(4) ?
O10 C9 C10 N10 . . . . 168.9(4) ?
N9 C9 C10 N10 . . . . -10.9(6) ?
O2 C1 N1 O1 . . . . -0.6(6) ?
C2 C1 N1 O1 . . . . 179.4(4) ?
O2 C1 N1 Cu5 . . . . 171.2(3) ?
C2 C1 N1 Cu5 . . . . -8.8(5) ?
O9 Cu5 N1 C1 . . . . 175.3(4) ?
O10 Cu5 N1 C1 . . . . 105.8(6) ?
N2 Cu5 N1 C1 . . . . -2.1(4) ?
O18 Cu5 N1 C1 . . . . -91.7(4) ?
O9 Cu5 N1 O1 . . . . -13.6(3) ?
O10 Cu5 N1 O1 . . . . -83.1(6) ?
N2 Cu5 N1 O1 . . . . 169.0(3) ?
O18 Cu5 N1 O1 . . . . 79.4(3) ?
C1 C2 N2 Cu5 . . . . -19.1(5) ?
O4 C3 N3 O3 . . . . -1.0(6) ?
C4 C3 N3 O3 . . . . 177.4(4) ?
O4 C3 N3 Cu1 . . . . -166.2(3) ?
C4 C3 N3 Cu1 . . . . 12.2(5) ?
C3 C4 N4 Cu1 . . . . 3.3(5) ?
O6 C5 N5 O5 . . . . 0.7(6) ?
C6 C5 N5 O5 . . . . 178.6(4) ?
O6 C5 N5 Cu2 . . . . -173.6(3) ?
C6 C5 N5 Cu2 . . . . 4.4(5) ?
O3 Cu2 N5 C5 . . . . 165.2(4) ?
N6 Cu2 N5 C5 . . . . -9.4(3) ?
O19 Cu2 N5 C5 . . . . -97.4(4) ?
O3 Cu2 N5 O5 . . . . -8.4(3) ?
N6 Cu2 N5 O5 . . . . 177.0(3) ?
O19 Cu2 N5 O5 . . . . 88.9(4) ?
C5 C6 N6 Cu2 . . . . -12.1(5) ?
O8 C7 N7 O7 . . . . 0.3(6) ?
C8 C7 N7 O7 . . . . -179.1(4) ?
O8 C7 N7 Cu3 . . . . 175.5(3) ?
C8 C7 N7 Cu3 . . . . -3.9(5) ?
C7 C8 N8 Cu3 . . . . 18.0(4) ?
O10 C9 N9 O9 . . . . -2.5(6) ?
C10 C9 N9 O9 . . . . 177.3(4) ?
O10 C9 N9 Cu4 . . . . -173.1(3) ?
C10 C9 N9 Cu4 . . . . 6.7(5) ?
O7 Cu4 N9 C9 . . . . 167.0(4) ?
N10 Cu4 N9 C9 . . . . -0.7(4) ?
O17 Cu4 N9 C9 . . . . -95.5(3) ?
O7 Cu4 N9 O9 . . . . -2.8(3) ?
N10 Cu4 N9 O9 . . . . -170.5(3) ?
O17 Cu4 N9 O9 . . . . 94.8(3) ?
C9 C10 N10 Cu4 . . . . 9.8(5) ?
C1 N1 O1 Cu1 . . . . 11.7(4) ?
Cu5 N1 O1 Cu1 . . . . -159.6(2) ?
C1 N1 O1 Tb1 . . . . 176.5(3) ?
Cu5 N1 O1 Tb1 . . . . 5.2(5) ?
N1 C1 O2 Cu1 . . . . -10.6(5) ?
C2 C1 O2 Cu1 . . . . 169.4(3) ?
C3 N3 O3 Cu2 . . . . -5.7(4) ?
Cu1 N3 O3 Cu2 . . . . 158.1(2) ?
C3 N3 O3 Tb1 . . . . 179.5(3) ?
Cu1 N3 O3 Tb1 . . . . -16.7(5) ?
N3 C3 O4 Cu2 . . . . 7.1(5) ?
C4 C3 O4 Cu2 . . . . -171.2(4) ?
C5 N5 O5 Cu3 . . . . -9.7(4) ?
Cu2 N5 O5 Cu3 . . . . 164.1(2) ?
C5 N5 O5 Tb1 . . . . -165.6(3) ?
Cu2 N5 O5 Tb1 . . . . 8.2(4) ?
N5 C5 O6 Cu3 . . . . 8.8(5) ?
C6 C5 O6 Cu3 . . . . -169.1(3) ?
C7 N7 O7 Cu4 . . . . 3.2(4) ?
Cu3 N7 O7 Cu4 . . . . -171.6(2) ?
C7 N7 O7 Tb1 . . . . 167.2(3) ?
Cu3 N7 O7 Tb1 . . . . -7.7(5) ?
N7 C7 O8 Cu4 . . . . -3.7(5) ?
C8 C7 O8 Cu4 . . . . 175.7(3) ?
C9 N9 O9 Cu5 . . . . -0.7(4) ?
Cu4 N9 O9 Cu5 . . . . 169.3(2) ?
C9 N9 O9 Tb1 . . . . 177.4(3) ?
Cu4 N9 O9 Tb1 . . . . -12.5(5) ?
N9 C9 O10 Cu5 . . . . 4.2(5) ?
C10 C9 O10 Cu5 . . . . -175.6(4) ?
Tb1 O11 S1 O14 . . . . -110.9(2) ?
Tb1 O11 S1 O13 . . . . 124.81(18) ?
Tb1 O11 S1 O12 . . . . 6.7(2) ?
Tb1 O12 S1 O14 . . . . 111.5(2) ?
Tb1 O12 S1 O13 . . . . -125.78(18) ?
Tb1 O12 S1 O11 . . . . -6.7(2) ?

_cod_database_fobs_code 2243985
